data_7152706
loop_
_publ_author_name
'Bentabed-Ababsa, Ghenia'
'Hamza-Reguig, Samira'
'Derdour, A\"icha'
'Domingo, Luis R.'
'S\'aez, Jos\'e A'
'Roisnel, Thierry'
'Dorcet, Vincent'
'Nassar, Ekhlass'
'Mongin, Florence'

_publ_section_title
;
 Experimental and theoretical study of the [3 + 2] cycloaddition of
 carbonyl ylides with alkynes.
;
_journal_issue 42
_journal_name_full 'Organic &amp; biomolecular chemistry'
_journal_page_first 8434
_journal_page_last 8444
_journal_paper_doi 10.1039/c2ob26442k
_journal_volume 10
_journal_year 2012
_chemical_absolute_configuration unk
_chemical_compound_source 'synthesis as described'
_chemical_formula_moiety 'C14 H10 N2 O3'
_chemical_formula_sum 'C14 H10 N2 O3'
_chemical_formula_weight 254.24
_chemical_name_systematic
;
?
;
_space_group_IT_number 19
_symmetry_cell_setting orthorhombic
_symmetry_Int_Tables_number 19
_symmetry_space_group_name_Hall 'P 2ac 2ab'
_symmetry_space_group_name_H-M 'P 21 21 21'
_atom_sites_solution_hydrogens geom
_atom_sites_solution_primary direct
_atom_sites_solution_secondary difmap
_audit_conform_dict_location ftp://ftp.iucr.org/pub/cif_core.dic
_audit_conform_dict_name cif_core.dic
_audit_conform_dict_version 2.3
_audit_creation_date 2010-07-13T10:06:57-00:00
_audit_creation_method 'WinGX routine CIF_UPDATE'
_cell_angle_alpha 90
_cell_angle_beta 90
_cell_angle_gamma 90
_cell_formula_units_Z 4
_cell_length_a 6.355
_cell_length_b 8.01
_cell_length_c 24.798
_cell_measurement_reflns_used 20387
_cell_measurement_temperature 200(2)
_cell_measurement_theta_max 27.485
_cell_measurement_theta_min 0.998
_cell_measurement_wavelength 0.71073
_cell_volume 1262.306
_computing_cell_refinement 'Dirax/lsq (Duisenberg & Schreurs, 1989-2000)'
_computing_data_collection 'Collect (Bruker AXS BV, 1997-2004)'
_computing_data_reduction 'EvalCCD (Duisenberg & Schreurs 1990-2000)'
_computing_molecular_graphics 'Ortep-3 for Windows (Farrugia, 1997)'
_computing_publication_material
;
WinGX publication routines (Farrugia, 1999),
CRYSCAL (T. Roisnel, local program)
;
_computing_structure_refinement 'SHELXL-97 (Sheldrick, 1997)'
_computing_structure_solution 'SIR97 (Altomare et al., 1999)'
_diffrn_ambient_temperature 200(2)
_diffrn_detector 'CCD plate'
_diffrn_measured_fraction_theta_full 0.994
_diffrn_measured_fraction_theta_max 0.994
_diffrn_measurement_device_type 'APEXII, Bruker-AXS'
_diffrn_measurement_method 'CCD rotation images, thin slices'
_diffrn_radiation_monochromator graphite
_diffrn_radiation_probe x-ray
_diffrn_radiation_type MoK\a
_diffrn_radiation_wavelength 0.71073
_diffrn_reflns_av_R_equivalents 0.0394
_diffrn_reflns_av_unetI/netI 0.0278
_diffrn_reflns_limit_h_max 8
_diffrn_reflns_limit_h_min -8
_diffrn_reflns_limit_k_max 10
_diffrn_reflns_limit_k_min -10
_diffrn_reflns_limit_l_max 32
_diffrn_reflns_limit_l_min -32
_diffrn_reflns_number 18424
_diffrn_reflns_theta_full 27.49
_diffrn_reflns_theta_max 27.49
_diffrn_reflns_theta_min 3.54
_exptl_absorpt_coefficient_mu 0.096
_exptl_absorpt_correction_T_max 0.981
_exptl_absorpt_correction_T_min 0.962
_exptl_absorpt_correction_type multi-scan
_exptl_absorpt_process_details
;
[Sheldrick, G.M. (2002). SADABS Bruker AXS Inc., Madison, Wisconsin, USA]
;
_exptl_crystal_colour 'no color'
_exptl_crystal_density_diffrn 1.338
_exptl_crystal_density_method 'not measured'
_exptl_crystal_description prism
_exptl_crystal_F_000 528
_exptl_crystal_size_max 0.3
_exptl_crystal_size_mid 0.25
_exptl_crystal_size_min 0.2
_refine_diff_density_max 0.188
_refine_diff_density_min -0.202
_refine_diff_density_rms 0.041
_refine_ls_abs_structure_details 'Flack H D (1983), Acta Cryst. A39, 876-881'
_refine_ls_abs_structure_Flack 0.3(12)
_refine_ls_extinction_method none
_refine_ls_goodness_of_fit_ref 0.946
_refine_ls_hydrogen_treatment constr
_refine_ls_matrix_type full
_refine_ls_number_parameters 173
_refine_ls_number_reflns 2876
_refine_ls_number_restraints 0
_refine_ls_restrained_S_all 0.946
_refine_ls_R_factor_all 0.0546
_refine_ls_R_factor_gt 0.0391
_refine_ls_shift/su_max 0.027
_refine_ls_shift/su_mean 0.002
_refine_ls_structure_factor_coef Fsqd
_refine_ls_weighting_details 'calc w=1/[\s^2^(Fo^2^)+(0.0617P)^2^+0.2933P] where P=(Fo^2^+2Fc^2^)/3'
_refine_ls_weighting_scheme calc
_refine_ls_wR_factor_gt 0.0921
_refine_ls_wR_factor_ref 0.103
_reflns_number_gt 2380
_reflns_number_total 2876
_reflns_threshold_expression >2sigma(I)
_cod_data_source_file c2ob26442k.txt
_cod_data_source_block 5'a
_cod_original_cell_volume 1262.4
_cod_database_code 7152706

loop_
_symmetry_equiv_pos_as_xyz
'x, y, z'
'-x+1/2, -y, z+1/2'
'x+1/2, -y+1/2, -z'
'-x, y+1/2, -z+1/2'

loop_
_atom_site_label
_atom_site_type_symbol
_atom_site_fract_x
_atom_site_fract_y
_atom_site_fract_z
_atom_site_U_iso_or_equiv
_atom_site_adp_type
_atom_site_occupancy
_atom_site_symmetry_multiplicity
_atom_site_calc_flag
_atom_site_refinement_flags
C1 C 0.2977(3) 0.3682(2) 0.03560(7) 0.0353(4) Uani 1 1 d .
H1 H 0.1576 0.3304 0.0301 0.042 Uiso 1 1 calc R
C2 C 0.3736(4) 0.5036(3) 0.00655(8) 0.0488(5) Uani 1 1 d .
H2 H 0.285 0.5585 -0.0187 0.059 Uiso 1 1 calc R
C3 C 0.5759(4) 0.5584(3) 0.01411(8) 0.0518(6) Uani 1 1 d .
H3 H 0.6274 0.6506 -0.0061 0.062 Uiso 1 1 calc R
C4 C 0.7046(3) 0.4798(3) 0.05100(9) 0.0469(5) Uani 1 1 d .
H4 H 0.8441 0.519 0.0565 0.056 Uiso 1 1 calc R
C5 C 0.6316(3) 0.3438(2) 0.08004(7) 0.0357(4) Uani 1 1 d .
H5 H 0.7215 0.2888 0.1049 0.043 Uiso 1 1 calc R
C6 C 0.4264(3) 0.2881(2) 0.07265(6) 0.0283(4) Uani 1 1 d .
C7 C 0.3409(3) 0.1422(2) 0.10416(6) 0.0274(4) Uani 1 1 d .
H7 H 0.1933 0.118 0.0925 0.033 Uiso 1 1 calc R
C8 C 0.3488(2) 0.1628(2) 0.16461(6) 0.0264(3) Uani 1 1 d .
C9 C 0.2259(3) 0.2857(2) 0.19678(6) 0.0276(4) Uani 1 1 d .
O10 O 0.2648(2) 0.31785(16) 0.24302(5) 0.0381(3) Uani 1 1 d .
O11 O 0.06319(19) 0.34640(17) 0.16924(5) 0.0372(3) Uani 1 1 d .
C12 C -0.0654(3) 0.4654(3) 0.19888(9) 0.0509(6) Uani 1 1 d .
H12A H -0.1187 0.4128 0.2318 0.076 Uiso 1 1 calc R
H12B H -0.1842 0.5007 0.1764 0.076 Uiso 1 1 calc R
H12C H 0.0199 0.563 0.2084 0.076 Uiso 1 1 calc R
C13 C 0.4712(3) 0.0502(2) 0.18750(7) 0.0293(4) Uani 1 1 d .
H13 H 0.5051 0.0451 0.2248 0.035 Uiso 1 1 calc R
C14 C 0.5483(3) -0.0688(2) 0.14488(7) 0.0301(4) Uani 1 1 d .
C15 C 0.4631(3) -0.2404(2) 0.15496(7) 0.0330(4) Uani 1 1 d .
N16 N 0.4004(3) -0.3694(2) 0.16442(7) 0.0475(4) Uani 1 1 d .
C17 C 0.7827(3) -0.0824(2) 0.14214(8) 0.0355(4) Uani 1 1 d .
N18 N 0.9603(3) -0.0919(3) 0.13925(8) 0.0514(5) Uani 1 1 d .
O19 O 0.4733(2) -0.00492(15) 0.09515(4) 0.0345(3) Uani 1 1 d .

loop_
_atom_site_aniso_label
_atom_site_aniso_U_11
_atom_site_aniso_U_22
_atom_site_aniso_U_33
_atom_site_aniso_U_23
_atom_site_aniso_U_13
_atom_site_aniso_U_12
C1 0.0415(10) 0.0356(10) 0.0289(8) -0.0005(8) -0.0048(7) 0.0045(8)
C2 0.0710(15) 0.0395(11) 0.0359(10) 0.0076(9) -0.0030(10) 0.0069(11)
C3 0.0805(16) 0.0331(11) 0.0417(11) 0.0060(9) 0.0147(11) -0.0044(11)
C4 0.0466(11) 0.0393(11) 0.0548(12) -0.0067(10) 0.0144(10) -0.0102(10)
C5 0.0353(9) 0.0342(10) 0.0376(9) -0.0002(8) 0.0008(7) 0.0008(8)
C6 0.0324(8) 0.0291(8) 0.0233(7) -0.0020(6) 0.0011(6) 0.0032(7)
C7 0.0276(8) 0.0278(8) 0.0270(8) -0.0012(7) -0.0014(6) 0.0043(7)
C8 0.0252(8) 0.0288(8) 0.0252(7) 0.0012(7) 0.0008(6) -0.0028(7)
C9 0.0292(8) 0.0256(8) 0.0280(8) -0.0008(7) -0.0001(6) -0.0020(7)
O10 0.0469(7) 0.0390(7) 0.0282(6) -0.0060(5) -0.0034(5) 0.0046(6)
O11 0.0325(6) 0.0406(7) 0.0385(6) -0.0087(6) -0.0055(5) 0.0093(6)
C12 0.0408(11) 0.0539(14) 0.0580(12) -0.0165(10) -0.0020(10) 0.0185(10)
C13 0.0314(8) 0.0296(9) 0.0269(8) 0.0009(7) -0.0010(7) -0.0014(7)
C14 0.0313(8) 0.0280(9) 0.0309(8) 0.0031(7) 0.0016(7) 0.0026(7)
C15 0.0327(8) 0.0303(10) 0.0359(9) 0.0010(7) 0.0033(7) 0.0034(8)
N16 0.0523(10) 0.0345(10) 0.0558(10) 0.0007(8) 0.0047(8) -0.0045(8)
C17 0.0381(10) 0.0311(9) 0.0372(9) 0.0077(8) 0.0061(8) -0.0006(8)
N18 0.0362(9) 0.0593(11) 0.0586(10) 0.0160(9) 0.0088(8) 0.0007(9)
O19 0.0465(7) 0.0304(6) 0.0265(6) -0.0007(5) 0.0022(5) 0.0091(6)

loop_
_atom_type_symbol
_atom_type_description
_atom_type_scat_dispersion_real
_atom_type_scat_dispersion_imag
_atom_type_scat_source
C C 0.0033 0.0016 'International Tables Vol C Tables 4.2.6.8 and 6.1.1.4'
H H 0 0 'International Tables Vol C Tables 4.2.6.8 and 6.1.1.4'
N N 0.0061 0.0033 'International Tables Vol C Tables 4.2.6.8 and 6.1.1.4'
O O 0.0106 0.006 'International Tables Vol C Tables 4.2.6.8 and 6.1.1.4'

loop_
_geom_angle_atom_site_label_1
_geom_angle_atom_site_label_2
_geom_angle_atom_site_label_3
_geom_angle
C6 C1 C2 119.98(18)
C6 C1 H1 120
C2 C1 H1 120
C3 C2 C1 120.34(19)
C3 C2 H2 119.8
C1 C2 H2 119.8
C2 C3 C4 120.02(19)
C2 C3 H3 120
C4 C3 H3 120
C3 C4 C5 120.3(2)
C3 C4 H4 119.8
C5 C4 H4 119.8
C4 C5 C6 119.87(19)
C4 C5 H5 120.1
C6 C5 H5 120.1
C1 C6 C5 119.47(17)
C1 C6 C7 119.28(15)
C5 C6 C7 121.25(15)
O19 C7 C8 102.72(13)
O19 C7 C6 109.72(13)
C8 C7 C6 114.73(14)
O19 C7 H7 109.8
C8 C7 H7 109.8
C6 C7 H7 109.8
C13 C8 C9 122.06(14)
C13 C8 C7 111.87(15)
C9 C8 C7 125.95(14)
O10 C9 O11 124.86(15)
O10 C9 C8 123.05(15)
O11 C9 C8 111.98(13)
C9 O11 C12 114.62(14)
O11 C12 H12A 109.5
O11 C12 H12B 109.5
H12A C12 H12B 109.5
O11 C12 H12C 109.5
H12A C12 H12C 109.5
H12B C12 H12C 109.5
C8 C13 C14 108.83(15)
C8 C13 H13 125.6
C14 C13 H13 125.6
O19 C14 C17 108.75(14)
O19 C14 C15 110.79(15)
C17 C14 C15 107.53(15)
O19 C14 C13 105.82(13)
C17 C14 C13 113.72(16)
C15 C14 C13 110.25(14)
N16 C15 C14 177.6(2)
N18 C17 C14 178.9(2)
C14 O19 C7 110.54(12)

loop_
_geom_bond_atom_site_label_1
_geom_bond_atom_site_label_2
_geom_bond_distance
C1 C6 1.387(2)
C1 C2 1.388(3)
C1 H1 0.95
C2 C3 1.371(4)
C2 H2 0.95
C3 C4 1.380(3)
C3 H3 0.95
C4 C5 1.386(3)
C4 H4 0.95
C5 C6 1.390(3)
C5 H5 0.95
C6 C7 1.507(2)
C7 O19 1.465(2)
C7 C8 1.509(2)
C7 H7 1
C8 C13 1.319(2)
C8 C9 1.489(2)
C9 O10 1.2011(19)
C9 O11 1.331(2)
O11 C12 1.455(2)
C12 H12A 0.98
C12 H12B 0.98
C12 H12C 0.98
C13 C14 1.505(2)
C13 H13 0.95
C14 O19 1.418(2)
C14 C17 1.495(2)
C14 C15 1.498(2)
C15 N16 1.132(2)
C17 N18 1.134(2)

loop_
_geom_torsion_atom_site_label_1
_geom_torsion_atom_site_label_2
_geom_torsion_atom_site_label_3
_geom_torsion_atom_site_label_4
_geom_torsion
C6 C1 C2 C3 0.3(3)
C1 C2 C3 C4 -0.4(3)
C2 C3 C4 C5 0.9(3)
C3 C4 C5 C6 -1.1(3)
C2 C1 C6 C5 -0.5(3)
C2 C1 C6 C7 179.52(16)
C4 C5 C6 C1 0.9(3)
C4 C5 C6 C7 -179.11(16)
C1 C6 C7 O19 122.78(16)
C5 C6 C7 O19 -57.2(2)
C1 C6 C7 C8 -122.22(17)
C5 C6 C7 C8 57.8(2)
O19 C7 C8 C13 1.84(18)
C6 C7 C8 C13 -117.15(17)
O19 C7 C8 C9 -174.35(14)
C6 C7 C8 C9 66.7(2)
C13 C8 C9 O10 18.1(3)
C7 C8 C9 O10 -166.06(16)
C13 C8 C9 O11 -158.22(16)
C7 C8 C9 O11 17.6(2)
O10 C9 O11 C12 2.8(3)
C8 C9 O11 C12 179.04(15)
C9 C8 C13 C14 172.17(14)
C7 C8 C13 C14 -4.19(19)
C8 C13 C14 O19 4.94(19)
C8 C13 C14 C17 124.24(17)
C8 C13 C14 C15 -114.91(17)
O19 C14 C15 N16 -161(5)
C17 C14 C15 N16 80(5)
C13 C14 C15 N16 -44(5)
O19 C14 C17 N18 -5(13)
C15 C14 C17 N18 115(13)
C13 C14 C17 N18 -123(13)
C17 C14 O19 C7 -126.29(15)
C15 C14 O19 C7 115.73(15)
C13 C14 O19 C7 -3.76(18)
C8 C7 O19 C14 1.44(17)
C6 C7 O19 C14 123.87(14)
